data_2226544
loop_
_publ_author_name
'Shahani, Tara'
'Fun, Hoong-Kun'
'Ragavan, R. Venkat'
'Vijayakumar, V.'
'Sarveswari, S.'

_publ_section_title
;
 4-Methyl-5-phenyl-1<i>H</i>-pyrazol-3-ol
;
_journal_coeditor_code IS2561
_journal_issue 7
_journal_name_full 'Acta Crystallographica Section E'
_journal_page_first o1697
_journal_page_last o1698
_journal_paper_doi 10.1107/S1600536810022828
_journal_volume 66
_journal_year 2010
_chemical_formula_iupac 'C10 H10 N2 O'
_chemical_formula_moiety 'C10 H10 N2 O'
_chemical_formula_sum 'C10 H10 N2 O'
_chemical_formula_weight 174.20
_chemical_name_systematic
;
4-Methyl-5-phenyl-1<i>H</i>-pyrazol-3-ol
;
_space_group_IT_number 15
_symmetry_cell_setting monoclinic
_symmetry_space_group_name_Hall '-C 2yc'
_symmetry_space_group_name_H-M 'C 1 2/c 1'
_atom_sites_solution_hydrogens geom
_atom_sites_solution_primary direct
_atom_sites_solution_secondary difmap
_audit_creation_method SHELXL-97
_cell_angle_alpha 90.00
_cell_angle_beta 118.9960(10)
_cell_angle_gamma 90.00
_cell_formula_units_Z 16
_cell_length_a 26.4082(19)
_cell_length_b 11.0972(8)
_cell_length_c 14.1245(10)
_cell_measurement_reflns_used 3052
_cell_measurement_temperature 100.00(10)
_cell_measurement_theta_max 27.24
_cell_measurement_theta_min 3.30
_cell_volume 3620.4(5)
_computing_cell_refinement 'SAINT (Bruker, 2009)'
_computing_data_collection 'APEX2 (Bruker, 2009)'
_computing_data_reduction 'SAINT (Bruker, 2009)'
_computing_molecular_graphics 'SHELXTL (Sheldrick, 2008)'
_computing_publication_material
;
SHELXTL (Sheldrick, 2008) and PLATON (Spek, 2009)
;
_computing_structure_refinement 'SHELXTL (Sheldrick, 2008)'
_computing_structure_solution 'SHELXTL (Sheldrick, 2008)'
_diffrn_ambient_temperature 100.00(10)
_diffrn_measured_fraction_theta_full 0.993
_diffrn_measured_fraction_theta_max 0.993
_diffrn_measurement_device_type
;
Bruker APEXII DUO CCD area-detector diffractometer
;
_diffrn_measurement_method '\f and \w scans'
_diffrn_radiation_monochromator graphite
_diffrn_radiation_source 'fine-focus sealed tube'
_diffrn_radiation_type MoK\a
_diffrn_radiation_wavelength 0.71073
_diffrn_reflns_av_R_equivalents 0.0493
_diffrn_reflns_av_sigmaI/netI 0.0514
_diffrn_reflns_limit_h_max 28
_diffrn_reflns_limit_h_min -37
_diffrn_reflns_limit_k_max 13
_diffrn_reflns_limit_k_min -15
_diffrn_reflns_limit_l_max 19
_diffrn_reflns_limit_l_min -19
_diffrn_reflns_number 19166
_diffrn_reflns_theta_full 30.04
_diffrn_reflns_theta_max 30.04
_diffrn_reflns_theta_min 2.04
_diffrn_standards_number 0
_exptl_absorpt_coefficient_mu 0.085
_exptl_absorpt_correction_T_max 0.9929
_exptl_absorpt_correction_T_min 0.9704
_exptl_absorpt_correction_type multi-scan
_exptl_absorpt_process_details '(<i>SADABS</i>; Bruker, 2009)'
_exptl_crystal_colour colourless
_exptl_crystal_density_diffrn 1.278
_exptl_crystal_density_method 'not measured'
_exptl_crystal_description block
_exptl_crystal_F_000 1472
_exptl_crystal_size_max 0.35
_exptl_crystal_size_mid 0.14
_exptl_crystal_size_min 0.08
_refine_diff_density_max 0.333
_refine_diff_density_min -0.260
_refine_ls_extinction_method none
_refine_ls_goodness_of_fit_ref 1.134
_refine_ls_hydrogen_treatment mixed
_refine_ls_matrix_type full
_refine_ls_number_parameters 243
_refine_ls_number_reflns 5255
_refine_ls_number_restraints 0
_refine_ls_restrained_S_all 1.134
_refine_ls_R_factor_all 0.1139
_refine_ls_R_factor_gt 0.0587
_refine_ls_shift/su_max 0.001
_refine_ls_shift/su_mean 0.000
_refine_ls_structure_factor_coef Fsqd
_refine_ls_weighting_details 'calc w=1/[\s^2^(Fo^2^)+(0.0985P)^2^+0.0000P] where P=(Fo^2^+2Fc^2^)/3'
_refine_ls_weighting_scheme calc
_refine_ls_wR_factor_gt 0.1712
_refine_ls_wR_factor_ref 0.2042
_reflns_number_gt 2907
_reflns_number_total 5255
_reflns_threshold_expression I>2\s(I)
_cod_data_source_file is2561.cif
_cod_data_source_block I
_cod_original_cell_volume 3620.4(4)
_cod_original_sg_symbol_H-M 'C 2/c'
_cod_database_code 2226544
_cod_database_fobs_code 2226544

loop_
_symmetry_equiv_pos_as_xyz
'x, y, z'
'-x, y, -z+1/2'
'x+1/2, y+1/2, z'
'-x+1/2, y+1/2, -z+1/2'
'-x, -y, -z'
'x, -y, z-1/2'
'-x+1/2, -y+1/2, -z'
'x+1/2, -y+1/2, z-1/2'

loop_
_atom_site_type_symbol
_atom_site_label
_atom_site_fract_x
_atom_site_fract_y
_atom_site_fract_z
_atom_site_U_iso_or_equiv
_atom_site_adp_type
_atom_site_calc_flag
_atom_site_refinement_flags
_atom_site_occupancy
_atom_site_disorder_assembly
_atom_site_disorder_group
O O1A 0.30484(5) 1.15234(15) 0.48624(10) 0.0513(4) Uani d . 1 . .
H H1OA 0.3021 1.1865 0.5356 0.077 Uiso d R 1 . .
N N1A 0.17011(7) 1.19165(16) 0.26752(12) 0.0419(4) Uani d . 1 . .
N N2A 0.21137(6) 1.22060(17) 0.36985(11) 0.0416(4) Uani d . 1 . .
C C1A 0.09436(9) 1.0463(3) 0.07114(18) 0.0643(7) Uani d . 1 . .
H H1AA 0.0772 1.0599 0.1142 0.077 Uiso calc R 1 . .
C C2A 0.06077(11) 1.0113(3) -0.0353(2) 0.0835(10) Uani d . 1 . .
H H2AA 0.0211 1.0019 -0.0634 0.100 Uiso calc R 1 . .
C C3A 0.08503(12) 0.9902(3) -0.09985(19) 0.0704(8) Uani d . 1 . .
H H3AA 0.0621 0.9665 -0.1715 0.084 Uiso calc R 1 . .
C C4A 0.14342(12) 1.0042(3) -0.05821(19) 0.0676(7) Uani d . 1 . .
H H4AA 0.1603 0.9906 -0.1017 0.081 Uiso calc R 1 . .
C C5A 0.17726(10) 1.0384(3) 0.04793(17) 0.0605(6) Uani d . 1 . .
H H5AA 0.2170 1.0462 0.0758 0.073 Uiso calc R 1 . .
C C6A 0.15335(8) 1.06126(19) 0.11381(14) 0.0412(4) Uani d . 1 . .
C C7A 0.18926(8) 1.10453(19) 0.22525(14) 0.0386(4) Uani d . 1 . .
C C8A 0.24504(8) 1.07398(19) 0.30334(14) 0.0406(4) Uani d . 1 . .
C C9A 0.25656(7) 1.1493(2) 0.39179(14) 0.0404(4) Uani d . 1 . .
C C10A 0.28424(9) 0.9785(2) 0.30003(17) 0.0526(5) Uani d . 1 . .
H H10A 0.2662 0.9409 0.2300 0.079 Uiso calc R 1 . .
H H10B 0.2914 0.9190 0.3545 0.079 Uiso calc R 1 . .
H H10C 0.3202 1.0143 0.3135 0.079 Uiso calc R 1 . .
O O1B -0.05992(5) 0.70768(16) -0.21038(10) 0.0515(4) Uani d . 1 . .
H H1OB -0.0528 0.7049 -0.2616 0.077 Uiso d R 1 . .
N N1B 0.08261(7) 0.69465(18) -0.01528(12) 0.0468(4) Uani d . 1 . .
N N2B 0.04080(6) 0.70277(17) -0.12057(12) 0.0455(4) Uani d . 1 . .
C C1B 0.14424(9) 0.7478(2) 0.21872(16) 0.0564(6) Uani d . 1 . .
H H1BA 0.1524 0.8034 0.1787 0.068 Uiso calc R 1 . .
C C2B 0.17998(11) 0.7390(3) 0.32909(18) 0.0725(8) Uani d . 1 . .
H H2BA 0.2123 0.7887 0.3631 0.087 Uiso calc R 1 . .
C C3B 0.16837(12) 0.6580(3) 0.38904(18) 0.0708(8) Uani d . 1 . .
H H3BA 0.1925 0.6531 0.4635 0.085 Uiso calc R 1 . .
C C4B 0.12108(10) 0.5843(3) 0.33917(17) 0.0630(7) Uani d . 1 . .
H H4BA 0.1134 0.5285 0.3797 0.076 Uiso calc R 1 . .
C C5B 0.08471(9) 0.5923(2) 0.22872(16) 0.0520(5) Uani d . 1 . .
H H5BA 0.0524 0.5426 0.1954 0.062 Uiso calc R 1 . .
C C6B 0.09620(8) 0.67397(19) 0.16757(14) 0.0409(4) Uani d . 1 . .
C C7B 0.05896(8) 0.68061(19) 0.04958(14) 0.0400(4) Uani d . 1 . .
C C8B -0.00068(8) 0.6800(2) -0.01460(14) 0.0411(5) Uani d . 1 . .
C C9B -0.00976(8) 0.69654(19) -0.12047(14) 0.0406(4) Uani d . 1 . .
C C10B -0.04620(9) 0.6615(3) 0.01754(18) 0.0598(6) Uani d . 1 . .
H H10D -0.0283 0.6528 0.0947 0.090 Uiso calc R 1 . .
H H10E -0.0679 0.5901 -0.0167 0.090 Uiso calc R 1 . .
H H10F -0.0717 0.7298 -0.0047 0.090 Uiso calc R 1 . .
H H1NB 0.1235(11) 0.687(3) 0.0001(19) 0.073(8) Uiso d . 1 . .
H H1NA 0.1316(11) 1.224(2) 0.2420(18) 0.064(7) Uiso d . 1 . .

loop_
_atom_site_aniso_label
_atom_site_aniso_U_11
_atom_site_aniso_U_22
_atom_site_aniso_U_33
_atom_site_aniso_U_12
_atom_site_aniso_U_13
_atom_site_aniso_U_23
O1A 0.0298(6) 0.0806(12) 0.0370(7) 0.0088(6) 0.0112(5) -0.0066(7)
N1A 0.0321(7) 0.0554(11) 0.0348(7) 0.0049(7) 0.0134(6) -0.0018(7)
N2A 0.0299(7) 0.0569(11) 0.0336(7) 0.0034(7) 0.0120(6) -0.0038(7)
C1A 0.0429(11) 0.093(2) 0.0548(12) -0.0142(12) 0.0221(10) -0.0223(12)
C2A 0.0463(13) 0.126(3) 0.0661(15) -0.0210(15) 0.0174(12) -0.0364(17)
C3A 0.0739(17) 0.079(2) 0.0488(12) -0.0139(14) 0.0223(12) -0.0220(12)
C4A 0.0755(16) 0.082(2) 0.0516(12) -0.0043(14) 0.0357(12) -0.0183(12)
C5A 0.0478(11) 0.0854(19) 0.0496(11) -0.0037(12) 0.0245(10) -0.0106(12)
C6A 0.0393(9) 0.0436(12) 0.0394(9) -0.0020(8) 0.0180(8) -0.0021(8)
C7A 0.0342(8) 0.0461(12) 0.0385(9) -0.0015(8) 0.0199(7) -0.0007(8)
C8A 0.0330(8) 0.0515(13) 0.0383(9) 0.0012(8) 0.0181(7) -0.0002(8)
C9A 0.0295(8) 0.0549(13) 0.0363(9) 0.0031(8) 0.0157(7) 0.0020(8)
C10A 0.0426(10) 0.0601(15) 0.0530(11) 0.0109(10) 0.0214(9) -0.0005(10)
O1B 0.0298(6) 0.0862(12) 0.0357(7) 0.0068(7) 0.0135(6) -0.0007(6)
N1B 0.0305(8) 0.0740(14) 0.0338(7) -0.0012(8) 0.0139(6) 0.0038(7)
N2B 0.0291(7) 0.0713(13) 0.0316(7) 0.0007(7) 0.0113(6) 0.0029(7)
C1B 0.0556(12) 0.0620(16) 0.0418(10) -0.0101(11) 0.0160(9) 0.0013(10)
C2B 0.0650(15) 0.088(2) 0.0436(12) -0.0171(14) 0.0097(11) -0.0075(12)
C3B 0.0685(16) 0.102(2) 0.0352(10) 0.0073(15) 0.0196(11) 0.0036(12)
C4B 0.0648(14) 0.0853(19) 0.0455(11) 0.0113(13) 0.0320(11) 0.0194(11)
C5B 0.0494(11) 0.0626(15) 0.0466(10) 0.0015(10) 0.0253(9) 0.0098(10)
C6B 0.0398(9) 0.0474(12) 0.0349(8) 0.0043(8) 0.0176(8) 0.0034(8)
C7B 0.0369(9) 0.0481(12) 0.0351(9) -0.0006(8) 0.0174(8) 0.0021(8)
C8B 0.0338(9) 0.0519(13) 0.0384(9) -0.0004(8) 0.0180(8) 0.0009(8)
C9B 0.0308(8) 0.0524(13) 0.0363(9) 0.0002(8) 0.0145(7) -0.0011(8)
C10B 0.0405(11) 0.0886(19) 0.0561(12) 0.0052(11) 0.0280(10) 0.0070(12)

loop_
_atom_type_symbol
_atom_type_description
_atom_type_scat_dispersion_real
_atom_type_scat_dispersion_imag
_atom_type_scat_source
C C 0.0033 0.0016 'International Tables Vol C Tables 4.2.6.8 and 6.1.1.4'
H H 0.0000 0.0000 'International Tables Vol C Tables 4.2.6.8 and 6.1.1.4'
N N 0.0061 0.0033 'International Tables Vol C Tables 4.2.6.8 and 6.1.1.4'
O O 0.0106 0.0060 'International Tables Vol C Tables 4.2.6.8 and 6.1.1.4'

loop_
_geom_angle_atom_site_label_1
_geom_angle_atom_site_label_2
_geom_angle_atom_site_label_3
_geom_angle_site_symmetry_1
_geom_angle_site_symmetry_3
_geom_angle
_geom_angle_publ_flag
C9A O1A H1OA . . 115.1 ?
C7A N1A N2A . . 111.00(15) ?
C7A N1A H1NA . . 130.4(15) ?
N2A N1A H1NA . . 117.7(14) ?
C9A N2A N1A . . 105.76(15) ?
C2A C1A C6A . . 120.2(2) ?
C2A C1A H1AA . . 119.9 ?
C6A C1A H1AA . . 119.9 ?
C3A C2A C1A . . 120.9(2) ?
C3A C2A H2AA . . 119.5 ?
C1A C2A H2AA . . 119.5 ?
C2A C3A C4A . . 119.3(2) ?
C2A C3A H3AA . . 120.3 ?
C4A C3A H3AA . . 120.3 ?
C3A C4A C5A . . 120.1(2) ?
C3A C4A H4AA . . 119.9 ?
C5A C4A H4AA . . 119.9 ?
C4A C5A C6A . . 121.3(2) ?
C4A C5A H5AA . . 119.4 ?
C6A C5A H5AA . . 119.4 ?
C5A C6A C1A . . 118.19(18) ?
C5A C6A C7A . . 120.97(18) ?
C1A C6A C7A . . 120.81(18) ?
N1A C7A C8A . . 107.63(16) ?
N1A C7A C6A . . 121.31(16) ?
C8A C7A C6A . . 131.04(18) ?
C7A C8A C9A . . 104.45(17) ?
C7A C8A C10A . . 129.14(17) ?
C9A C8A C10A . . 126.32(17) ?
O1A C9A N2A . . 122.24(17) ?
O1A C9A C8A . . 126.60(17) ?
N2A C9A C8A . . 111.16(15) ?
C8A C10A H10A . . 109.5 ?
C8A C10A H10B . . 109.5 ?
H10A C10A H10B . . 109.5 ?
C8A C10A H10C . . 109.5 ?
H10A C10A H10C . . 109.5 ?
H10B C10A H10C . . 109.5 ?
C9B O1B H1OB . . 106.7 ?
C7B N1B N2B . . 110.74(15) ?
C7B N1B H1NB . . 130.8(14) ?
N2B N1B H1NB . . 117.7(14) ?
C9B N2B N1B . . 106.09(15) ?
C2B C1B C6B . . 120.0(2) ?
C2B C1B H1BA . . 120.0 ?
C6B C1B H1BA . . 120.0 ?
C3B C2B C1B . . 120.7(2) ?
C3B C2B H2BA . . 119.7 ?
C1B C2B H2BA . . 119.7 ?
C4B C3B C2B . . 119.8(2) ?
C4B C3B H3BA . . 120.1 ?
C2B C3B H3BA . . 120.1 ?
C3B C4B C5B . . 120.2(2) ?
C3B C4B H4BA . . 119.9 ?
C5B C4B H4BA . . 119.9 ?
C4B C5B C6B . . 120.3(2) ?
C4B C5B H5BA . . 119.9 ?
C6B C5B H5BA . . 119.9 ?
C1B C6B C5B . . 119.03(18) ?
C1B C6B C7B . . 120.16(18) ?
C5B C6B C7B . . 120.79(18) ?
N1B C7B C8B . . 108.12(15) ?
N1B C7B C6B . . 120.11(16) ?
C8B C7B C6B . . 131.71(17) ?
C7B C8B C9B . . 104.41(16) ?
C7B C8B C10B . . 129.08(17) ?
C9B C8B C10B . . 126.47(17) ?
O1B C9B N2B . . 121.95(16) ?
O1B C9B C8B . . 127.43(17) ?
N2B C9B C8B . . 110.60(15) ?
C8B C10B H10D . . 109.5 ?
C8B C10B H10E . . 109.5 ?
H10D C10B H10E . . 109.5 ?
C8B C10B H10F . . 109.5 ?
H10D C10B H10F . . 109.5 ?
H10E C10B H10F . . 109.5 ?

loop_
_geom_bond_atom_site_label_1
_geom_bond_atom_site_label_2
_geom_bond_site_symmetry_2
_geom_bond_distance
_geom_bond_publ_flag
O1A C9A . 1.326(2) ?
O1A H1OA . 0.8273 ?
N1A C7A . 1.356(3) ?
N1A N2A . 1.3612(19) ?
N1A H1NA . 0.97(2) ?
N2A C9A . 1.337(2) ?
C1A C2A . 1.380(3) ?
C1A C6A . 1.381(3) ?
C1A H1AA . 0.9300 ?
C2A C3A . 1.365(4) ?
C2A H2AA . 0.9300 ?
C3A C4A . 1.367(4) ?
C3A H3AA . 0.9300 ?
C4A C5A . 1.375(3) ?
C4A H4AA . 0.9300 ?
C5A C6A . 1.378(3) ?
C5A H5AA . 0.9300 ?
C6A C7A . 1.470(2) ?
C7A C8A . 1.388(2) ?
C8A C9A . 1.409(3) ?
C8A C10A . 1.498(3) ?
C10A H10A . 0.9600 ?
C10A H10B . 0.9600 ?
C10A H10C . 0.9600 ?
O1B C9B . 1.323(2) ?
O1B H1OB . 0.8317 ?
N1B C7B . 1.345(2) ?
N1B N2B . 1.359(2) ?
N1B H1NB . 1.00(3) ?
N2B C9B . 1.338(2) ?
C1B C2B . 1.380(3) ?
C1B C6B . 1.384(3) ?
C1B H1BA . 0.9300 ?
C2B C3B . 1.368(4) ?
C2B H2BA . 0.9300 ?
C3B C4B . 1.368(4) ?
C3B H3BA . 0.9300 ?
C4B C5B . 1.383(3) ?
C4B H4BA . 0.9300 ?
C5B C6B . 1.383(3) ?
C5B H5BA . 0.9300 ?
C6B C7B . 1.470(2) ?
C7B C8B . 1.385(2) ?
C8B C9B . 1.407(3) ?
C8B C10B . 1.491(3) ?
C10B H10D . 0.9600 ?
C10B H10E . 0.9600 ?
C10B H10F . 0.9600 ?

loop_
_geom_hbond_atom_site_label_D
_geom_hbond_atom_site_label_H
_geom_hbond_atom_site_label_A
_geom_hbond_site_symmetry_A
_geom_hbond_distance_DH
_geom_hbond_distance_HA
_geom_hbond_distance_DA
_geom_hbond_angle_DHA
_geom_hbond_publ_flag
O1A H1OA N2A 7_576 0.83 1.85 2.673(2) 171 yes
O1B H1OB N2B 2_554 0.83 1.84 2.670(2) 177 yes
N1B H1NB O1A 4_545 1.00(3) 1.85(3) 2.836(3) 171(3) yes
N1A H1NA O1B 5_575 0.97(3) 1.88(3) 2.844(2) 173(2) yes
C10A H10C Cg1 6_555 0.96 2.77 3.575(3) 142 yes

loop_
_geom_torsion_atom_site_label_1
_geom_torsion_atom_site_label_2
_geom_torsion_atom_site_label_3
_geom_torsion_atom_site_label_4
_geom_torsion_site_symmetry_1
_geom_torsion_site_symmetry_2
_geom_torsion_site_symmetry_3
_geom_torsion_site_symmetry_4
_geom_torsion
_geom_torsion_publ_flag
C7A N1A N2A C9A . . . . -0.7(2) ?
C6A C1A C2A C3A . . . . 0.3(5) ?
C1A C2A C3A C4A . . . . 0.0(5) ?
C2A C3A C4A C5A . . . . 0.4(5) ?
C3A C4A C5A C6A . . . . -1.2(4) ?
C4A C5A C6A C1A . . . . 1.4(4) ?
C4A C5A C6A C7A . . . . -176.4(2) ?
C2A C1A C6A C5A . . . . -1.0(4) ?
C2A C1A C6A C7A . . . . 176.8(3) ?
N2A N1A C7A C8A . . . . 0.7(2) ?
N2A N1A C7A C6A . . . . -177.51(17) ?
C5A C6A C7A N1A . . . . 138.9(2) ?
C1A C6A C7A N1A . . . . -38.9(3) ?
C5A C6A C7A C8A . . . . -38.9(3) ?
C1A C6A C7A C8A . . . . 143.3(2) ?
N1A C7A C8A C9A . . . . -0.5(2) ?
C6A C7A C8A C9A . . . . 177.5(2) ?
N1A C7A C8A C10A . . . . 176.4(2) ?
C6A C7A C8A C10A . . . . -5.6(4) ?
N1A N2A C9A O1A . . . . -179.23(17) ?
N1A N2A C9A C8A . . . . 0.4(2) ?
C7A C8A C9A O1A . . . . 179.64(19) ?
C10A C8A C9A O1A . . . . 2.7(3) ?
C7A C8A C9A N2A . . . . 0.1(2) ?
C10A C8A C9A N2A . . . . -176.89(19) ?
C7B N1B N2B C9B . . . . 1.5(2) ?
C6B C1B C2B C3B . . . . -0.2(4) ?
C1B C2B C3B C4B . . . . 0.4(5) ?
C2B C3B C4B C5B . . . . -0.7(4) ?
C3B C4B C5B C6B . . . . 0.8(4) ?
C2B C1B C6B C5B . . . . 0.2(4) ?
C2B C1B C6B C7B . . . . -178.2(2) ?
C4B C5B C6B C1B . . . . -0.5(3) ?
C4B C5B C6B C7B . . . . 178.0(2) ?
N2B N1B C7B C8B . . . . -0.3(2) ?
N2B N1B C7B C6B . . . . -177.91(18) ?
C1B C6B C7B N1B . . . . 39.6(3) ?
C5B C6B C7B N1B . . . . -138.8(2) ?
C1B C6B C7B C8B . . . . -137.3(2) ?
C5B C6B C7B C8B . . . . 44.2(3) ?
N1B C7B C8B C9B . . . . -0.9(2) ?
C6B C7B C8B C9B . . . . 176.3(2) ?
N1B C7B C8B C10B . . . . 177.0(2) ?
C6B C7B C8B C10B . . . . -5.9(4) ?
N1B N2B C9B O1B . . . . 176.63(19) ?
N1B N2B C9B C8B . . . . -2.1(2) ?
C7B C8B C9B O1B . . . . -176.7(2) ?
C10B C8B C9B O1B . . . . 5.3(4) ?
C7B C8B C9B N2B . . . . 1.9(2) ?
C10B C8B C9B N2B . . . . -176.1(2) ?
